data_4109553
loop_
_publ_author_name
'Julie A. Cissell'
'Thomas P. Vaid'
'Glenn P. A. Yap'

_publ_section_title
;
 Reversible Oxidation State Change in Germanium(tetraphenylporphyrin)
 Induced by a Dative Ligand: Aromatic GeII(TPP) and Antiaromatic
 GeIV(TPP)(pyridine)2
;
_journal_name_full 'Journal of the American Chemical Society'
_journal_page_first 7841
_journal_page_last 7847
_journal_paper_doi 10.1021/ja070794i
_journal_volume 129
_journal_year 2007
_chemical_formula_moiety 'C54 H38 Ge N6, C5 H5 N'
_chemical_formula_sum 'C59 H43 Ge N7'
_chemical_formula_weight 922.59
_chemical_name_systematic
; 
 ? 
;
_space_group_IT_number 2
_symmetry_cell_setting triclinic
_symmetry_space_group_name_Hall '-P 1'
_symmetry_space_group_name_H-M 'P -1'
_atom_sites_solution_hydrogens geom
_atom_sites_solution_primary direct
_atom_sites_solution_secondary difmap
_audit_creation_method SHELXL-97
_cell_angle_alpha 90.185(5)
_cell_angle_beta 101.130(5)
_cell_angle_gamma 104.608(5)
_cell_formula_units_Z 2
_cell_length_a 9.603(3)
_cell_length_b 11.992(4)
_cell_length_c 20.484(7)
_cell_measurement_reflns_used 937
_cell_measurement_temperature 120(2)
_cell_measurement_theta_max 16.78
_cell_measurement_theta_min 2.26
_cell_volume 2236.4(13)
_computing_cell_refinement 'SAINT (Bruker, 2002)'
_computing_data_collection 'SMART (Bruker, 2002)'
_computing_data_reduction SAINT
_computing_molecular_graphics 'SHELXTL (Sheldrick, 2001)'
_computing_publication_material SHELXTL
_computing_structure_refinement 'SHELXL-97 (Sheldrick, 1997)'
_computing_structure_solution 'SHELXS-97 (Sheldrick, 1990)'
_diffrn_ambient_temperature 120(2)
_diffrn_detector_area_resol_mean 836.6
_diffrn_measured_fraction_theta_full 0.997
_diffrn_measured_fraction_theta_max 0.909
_diffrn_measurement_device_type 'Bruker AXS APEX diffractometer'
_diffrn_measurement_method \w
_diffrn_radiation_monochromator graphite
_diffrn_radiation_source 'fine-focus sealed tube'
_diffrn_radiation_type MoK\a
_diffrn_radiation_wavelength 0.71073
_diffrn_reflns_av_R_equivalents 0.0268
_diffrn_reflns_av_sigmaI/netI 0.0361
_diffrn_reflns_limit_h_max 12
_diffrn_reflns_limit_h_min -12
_diffrn_reflns_limit_k_max 15
_diffrn_reflns_limit_k_min -15
_diffrn_reflns_limit_l_max 26
_diffrn_reflns_limit_l_min -26
_diffrn_reflns_number 25252
_diffrn_reflns_theta_full 25.00
_diffrn_reflns_theta_max 28.24
_diffrn_reflns_theta_min 1.76
_diffrn_standards_decay_% 1
_diffrn_standards_interval_count 0
_diffrn_standards_interval_time 0
_diffrn_standards_number 0
_exptl_absorpt_coefficient_mu 0.735
_exptl_absorpt_correction_T_max 0.9288
_exptl_absorpt_correction_T_min 0.8920
_exptl_absorpt_correction_type multi-scan
_exptl_absorpt_process_details 'SADABS (Sheldrick, 2003)'
_exptl_crystal_colour red
_exptl_crystal_density_diffrn 1.370
_exptl_crystal_description block
_exptl_crystal_F_000 956
_exptl_crystal_size_max 0.16
_exptl_crystal_size_mid 0.15
_exptl_crystal_size_min 0.10
_refine_diff_density_max 0.603
_refine_diff_density_min -0.363
_refine_diff_density_rms 0.062
_refine_ls_extinction_method none
_refine_ls_goodness_of_fit_ref 1.037
_refine_ls_hydrogen_treatment constr
_refine_ls_matrix_type full
_refine_ls_number_parameters 604
_refine_ls_number_reflns 10056
_refine_ls_number_restraints 0
_refine_ls_restrained_S_all 1.037
_refine_ls_R_factor_all 0.0476
_refine_ls_R_factor_gt 0.0397
_refine_ls_shift/su_max 0.000
_refine_ls_shift/su_mean 0.000
_refine_ls_structure_factor_coef Fsqd
_refine_ls_weighting_details 'calc w=1/[\s^2^(Fo^2^)+(0.0434P)^2^+1.5530P] where P=(Fo^2^+2Fc^2^)/3'
_refine_ls_weighting_scheme calc
_refine_ls_wR_factor_gt 0.0938
_refine_ls_wR_factor_ref 0.1001
_reflns_number_gt 8776
_reflns_number_total 10056
_reflns_threshold_expression >2sigma(I)
_cod_data_source_file ja070794isi20070203_052839.cif
_cod_data_source_block tomv005
_cod_original_cell_volume 2236.3(12)
_cod_database_code 4109553

loop_
_symmetry_equiv_pos_as_xyz
'x, y, z'
'-x, -y, -z'

loop_
_atom_site_label
_atom_site_type_symbol
_atom_site_fract_x
_atom_site_fract_y
_atom_site_fract_z
_atom_site_U_iso_or_equiv
_atom_site_adp_type
_atom_site_occupancy
_atom_site_symmetry_multiplicity
_atom_site_calc_flag
_atom_site_refinement_flags
Ge Ge 0.49030(2) 0.044452(16) 0.257841(10) 0.01798(7) Uani 1 1 d .
N1 N 0.62577(18) 0.06814(13) 0.34333(8) 0.0193(3) Uani 1 1 d .
N2 N 0.47128(18) -0.11984(13) 0.25898(8) 0.0193(3) Uani 1 1 d .
N3 N 0.35846(17) 0.02188(13) 0.17110(8) 0.0181(3) Uani 1 1 d .
N4 N 0.50602(18) 0.20768(13) 0.25644(8) 0.0193(3) Uani 1 1 d .
N5 N 0.66487(18) 0.06142(14) 0.20839(8) 0.0207(3) Uani 1 1 d .
N6 N 0.30843(18) 0.02184(14) 0.30557(8) 0.0203(3) Uani 1 1 d .
N7 N 0.8768(3) 0.7209(2) 0.10002(14) 0.0584(7) Uani 1 1 d .
C1 C 0.7335(2) 0.16967(17) 0.36728(10) 0.0208(4) Uani 1 1 d .
C2 C 0.8133(2) 0.14947(18) 0.42930(10) 0.0254(4) Uani 1 1 d .
H2A H 0.8950 0.2029 0.4559 0.030 Uiso 1 1 calc R
C3 C 0.7514(2) 0.03743(18) 0.44461(10) 0.0263(4) Uani 1 1 d .
H3A H 0.7806 0.0016 0.4844 0.032 Uiso 1 1 calc R
C4 C 0.6380(2) -0.01353(17) 0.39068(10) 0.0216(4) Uani 1 1 d .
C5 C 0.5650(2) -0.13267(17) 0.37895(10) 0.0227(4) Uani 1 1 d .
C6 C 0.4797(2) -0.21491(19) 0.48021(10) 0.0279(4) Uani 1 1 d .
H6A H 0.4140 -0.1666 0.4750 0.034 Uiso 1 1 calc R
C7 C 0.4798(3) -0.2905(2) 0.53179(11) 0.0344(5) Uani 1 1 d .
H7A H 0.4131 -0.2946 0.5610 0.041 Uiso 1 1 calc R
C8 C 0.5770(3) -0.35940(19) 0.54051(11) 0.0379(6) Uani 1 1 d .
H8A H 0.5768 -0.4112 0.5755 0.045 Uiso 1 1 calc R
C9 C 0.6744(3) -0.3528(2) 0.49819(11) 0.0391(6) Uani 1 1 d .
H9A H 0.7426 -0.3989 0.5047 0.047 Uiso 1 1 calc R
C10 C 0.6729(3) -0.27861(19) 0.44617(11) 0.0321(5) Uani 1 1 d .
H10A H 0.7397 -0.2751 0.4171 0.038 Uiso 1 1 calc R
C11 C 0.5748(2) -0.20949(17) 0.43623(10) 0.0232(4) Uani 1 1 d .
C12 C 0.4993(2) -0.18217(16) 0.31567(10) 0.0211(4) Uani 1 1 d .
C13 C 0.4733(3) -0.30080(18) 0.29387(11) 0.0283(5) Uani 1 1 d .
H13A H 0.4739 -0.3638 0.3219 0.034 Uiso 1 1 calc R
C14 C 0.4478(3) -0.30739(17) 0.22609(11) 0.0278(5) Uani 1 1 d .
H14A H 0.4376 -0.3744 0.1988 0.033 Uiso 1 1 calc R
C15 C 0.4389(2) -0.19625(16) 0.20267(10) 0.0207(4) Uani 1 1 d .
C16 C 0.3954(2) -0.16726(16) 0.13782(10) 0.0194(4) Uani 1 1 d .
C17 C 0.3287(2) -0.35797(17) 0.06829(10) 0.0225(4) Uani 1 1 d .
H17A H 0.2669 -0.3948 0.0972 0.027 Uiso 1 1 calc R
C18 C 0.3472(2) -0.42152(18) 0.01497(10) 0.0258(4) Uani 1 1 d .
H18A H 0.2998 -0.5016 0.0085 0.031 Uiso 1 1 calc R
C19 C 0.4341(2) -0.36901(19) -0.02869(10) 0.0264(4) Uani 1 1 d .
H19A H 0.4460 -0.4127 -0.0650 0.032 Uiso 1 1 calc R
C20 C 0.5034(2) -0.25245(19) -0.01903(10) 0.0261(4) Uani 1 1 d .
H20A H 0.5627 -0.2160 -0.0489 0.031 Uiso 1 1 calc R
C21 C 0.4864(2) -0.18855(17) 0.03427(10) 0.0227(4) Uani 1 1 d .
H21A H 0.5338 -0.1084 0.0401 0.027 Uiso 1 1 calc R
C22 C 0.4006(2) -0.24017(17) 0.07975(10) 0.0201(4) Uani 1 1 d .
C23 C 0.3423(2) -0.06715(16) 0.12410(9) 0.0191(4) Uani 1 1 d .
C24 C 0.2448(2) -0.05147(18) 0.06642(10) 0.0236(4) Uani 1 1 d .
H24A H 0.2163 -0.0989 0.0264 0.028 Uiso 1 1 calc R
C25 C 0.1976(2) 0.04542(17) 0.07824(10) 0.0222(4) Uani 1 1 d .
H25A H 0.1275 0.0742 0.0485 0.027 Uiso 1 1 calc R
C26 C 0.2718(2) 0.09359(16) 0.14207(10) 0.0197(4) Uani 1 1 d .
C27 C 0.2832(2) 0.20480(17) 0.17071(10) 0.0218(4) Uani 1 1 d .
C28 C 0.1407(2) 0.29812(18) 0.07772(11) 0.0263(4) Uani 1 1 d .
H28A H 0.1865 0.2713 0.0459 0.032 Uiso 1 1 calc R
C29 C 0.0398(2) 0.36292(19) 0.05747(12) 0.0309(5) Uani 1 1 d .
H29A H 0.0161 0.3787 0.0118 0.037 Uiso 1 1 calc R
C30 C -0.0260(3) 0.4044(2) 0.10314(13) 0.0361(5) Uani 1 1 d .
H30A H -0.0932 0.4499 0.0892 0.043 Uiso 1 1 calc R
C31 C 0.0070(3) 0.3793(2) 0.16946(13) 0.0408(6) Uani 1 1 d .
H31A H -0.0384 0.4070 0.2012 0.049 Uiso 1 1 calc R
C32 C 0.1058(3) 0.3138(2) 0.18950(12) 0.0339(5) Uani 1 1 d .
H32A H 0.1270 0.2967 0.2350 0.041 Uiso 1 1 calc R
C33 C 0.1752(2) 0.27222(16) 0.14423(11) 0.0239(4) Uani 1 1 d .
C34 C 0.4013(2) 0.25937(17) 0.22054(10) 0.0235(4) Uani 1 1 d .
C35 C 0.4523(3) 0.38136(18) 0.23646(12) 0.0352(5) Uani 1 1 d .
H35A H 0.4002 0.4372 0.2217 0.042 Uiso 1 1 calc R
C36 C 0.5879(3) 0.40332(19) 0.27624(13) 0.0361(5) Uani 1 1 d .
H36A H 0.6499 0.4777 0.2911 0.043 Uiso 1 1 calc R
C37 C 0.6216(2) 0.29594(17) 0.29195(10) 0.0228(4) Uani 1 1 d .
C38 C 0.7379(2) 0.27818(16) 0.33887(10) 0.0210(4) Uani 1 1 d .
C39 C 0.8588(3) 0.4725(2) 0.40115(12) 0.0368(5) Uani 1 1 d .
H39A H 0.7693 0.4731 0.4142 0.044 Uiso 1 1 calc R
C40 C 0.9810(3) 0.5664(2) 0.41922(14) 0.0462(7) Uani 1 1 d .
H40A H 0.9739 0.6302 0.4448 0.055 Uiso 1 1 calc R
C41 C 1.1113(3) 0.5680(2) 0.40059(14) 0.0467(7) Uani 1 1 d .
H41A H 1.1935 0.6328 0.4126 0.056 Uiso 1 1 calc R
C42 C 1.1214(3) 0.4746(2) 0.36442(15) 0.0467(7) Uani 1 1 d .
H42A H 1.2112 0.4748 0.3514 0.056 Uiso 1 1 calc R
C43 C 1.0011(2) 0.3800(2) 0.34688(12) 0.0333(5) Uani 1 1 d .
H43A H 1.0103 0.3155 0.3227 0.040 Uiso 1 1 calc R
C44 C 0.8674(2) 0.37796(17) 0.36410(10) 0.0239(4) Uani 1 1 d .
C45 C 0.6714(2) 0.12739(18) 0.15586(10) 0.0268(4) Uani 1 1 d .
H45A H 0.6085 0.1776 0.1474 0.032 Uiso 1 1 calc R
C46 C 0.7664(3) 0.1249(2) 0.11363(12) 0.0357(5) Uani 1 1 d .
H46A H 0.7685 0.1722 0.0765 0.043 Uiso 1 1 calc R
C47 C 0.8580(3) 0.0527(2) 0.12614(13) 0.0422(6) Uani 1 1 d .
H47A H 0.9223 0.0478 0.0970 0.051 Uiso 1 1 calc R
C48 C 0.8560(3) -0.0127(2) 0.18164(14) 0.0430(6) Uani 1 1 d .
H48A H 0.9208 -0.0612 0.1919 0.052 Uiso 1 1 calc R
C49 C 0.7580(2) -0.0062(2) 0.22173(12) 0.0325(5) Uani 1 1 d .
H49A H 0.7563 -0.0509 0.2599 0.039 Uiso 1 1 calc R
C50 C 0.2952(3) 0.10646(19) 0.34510(11) 0.0290(5) Uani 1 1 d .
H50A H 0.3698 0.1770 0.3521 0.035 Uiso 1 1 calc R
C51 C 0.1770(3) 0.0946(2) 0.37605(12) 0.0355(5) Uani 1 1 d .
H51A H 0.1708 0.1563 0.4036 0.043 Uiso 1 1 calc R
C52 C 0.0687(3) -0.0066(2) 0.36677(12) 0.0382(6) Uani 1 1 d .
H52A H -0.0136 -0.0162 0.3875 0.046 Uiso 1 1 calc R
C53 C 0.0822(3) -0.0939(2) 0.32666(14) 0.0432(6) Uani 1 1 d .
H53A H 0.0090 -0.1652 0.3194 0.052 Uiso 1 1 calc R
C54 C 0.2029(3) -0.07710(19) 0.29713(12) 0.0334(5) Uani 1 1 d .
H54A H 0.2114 -0.1382 0.2697 0.040 Uiso 1 1 calc R
C55 C 0.7593(3) 0.6729(3) 0.12414(16) 0.0512(7) Uani 1 1 d .
H55A H 0.6651 0.6705 0.0982 0.061 Uiso 1 1 calc R
C56 C 0.7686(3) 0.6261(3) 0.18553(18) 0.0663(10) Uani 1 1 d .
H56A H 0.6819 0.5942 0.2020 0.080 Uiso 1 1 calc R
C57 C 0.9019(3) 0.6255(2) 0.22264(14) 0.0479(7) Uani 1 1 d .
H57A H 0.9093 0.5939 0.2652 0.058 Uiso 1 1 calc R
C58 C 1.0236(3) 0.6707(2) 0.19803(17) 0.0542(8) Uani 1 1 d .
H58A H 1.1182 0.6707 0.2226 0.065 Uiso 1 1 calc R
C59 C 1.0068(3) 0.7164(3) 0.13658(19) 0.0619(9) Uani 1 1 d .
H59A H 1.0923 0.7467 0.1189 0.074 Uiso 1 1 calc R

loop_
_atom_site_aniso_label
_atom_site_aniso_U_11
_atom_site_aniso_U_22
_atom_site_aniso_U_33
_atom_site_aniso_U_23
_atom_site_aniso_U_13
_atom_site_aniso_U_12
Ge 0.02012(11) 0.01535(10) 0.01886(11) 0.00123(7) 0.00377(8) 0.00539(8)
N1 0.0224(8) 0.0161(8) 0.0195(8) 0.0009(6) 0.0034(6) 0.0057(6)
N2 0.0243(8) 0.0158(8) 0.0183(8) 0.0009(6) 0.0043(6) 0.0063(6)
N3 0.0201(8) 0.0157(7) 0.0191(8) 0.0005(6) 0.0033(6) 0.0063(6)
N4 0.0213(8) 0.0147(7) 0.0213(8) 0.0023(6) 0.0025(6) 0.0050(6)
N5 0.0188(8) 0.0217(8) 0.0213(8) 0.0012(6) 0.0046(6) 0.0039(6)
N6 0.0225(8) 0.0193(8) 0.0193(8) 0.0009(6) 0.0037(6) 0.0060(7)
N7 0.0620(17) 0.0565(16) 0.0645(17) 0.0224(13) 0.0239(14) 0.0208(13)
C1 0.0211(9) 0.0208(9) 0.0207(9) -0.0007(7) 0.0047(8) 0.0055(8)
C2 0.0284(11) 0.0244(10) 0.0220(10) -0.0003(8) 0.0025(8) 0.0063(8)
C3 0.0327(11) 0.0271(11) 0.0194(10) 0.0023(8) 0.0023(8) 0.0108(9)
C4 0.0256(10) 0.0219(10) 0.0200(9) 0.0029(8) 0.0065(8) 0.0097(8)
C5 0.0270(10) 0.0217(10) 0.0225(10) 0.0039(8) 0.0077(8) 0.0102(8)
C6 0.0296(11) 0.0279(11) 0.0246(10) 0.0009(8) 0.0060(9) 0.0040(9)
C7 0.0409(13) 0.0345(12) 0.0236(11) 0.0014(9) 0.0104(10) -0.0012(10)
C8 0.0659(17) 0.0223(11) 0.0213(11) 0.0049(9) 0.0076(11) 0.0048(11)
C9 0.0690(18) 0.0293(12) 0.0261(11) 0.0047(9) 0.0082(11) 0.0264(12)
C10 0.0473(14) 0.0316(12) 0.0237(11) 0.0046(9) 0.0113(10) 0.0187(10)
C11 0.0310(11) 0.0179(9) 0.0191(9) 0.0004(7) 0.0035(8) 0.0044(8)
C12 0.0248(10) 0.0194(9) 0.0216(10) 0.0034(7) 0.0079(8) 0.0075(8)
C13 0.0395(12) 0.0184(10) 0.0261(11) 0.0027(8) 0.0033(9) 0.0082(9)
C14 0.0424(13) 0.0162(9) 0.0255(11) 0.0006(8) 0.0058(9) 0.0095(9)
C15 0.0222(10) 0.0189(9) 0.0215(10) 0.0007(7) 0.0057(8) 0.0052(8)
C16 0.0200(9) 0.0179(9) 0.0209(9) 0.0002(7) 0.0054(7) 0.0048(7)
C17 0.0198(9) 0.0244(10) 0.0232(10) 0.0013(8) 0.0043(8) 0.0055(8)
C18 0.0268(10) 0.0218(10) 0.0275(11) -0.0038(8) 0.0015(8) 0.0071(8)
C19 0.0284(11) 0.0309(11) 0.0228(10) -0.0040(8) 0.0033(8) 0.0140(9)
C20 0.0247(10) 0.0345(11) 0.0229(10) 0.0048(9) 0.0085(8) 0.0119(9)
C21 0.0229(10) 0.0201(10) 0.0254(10) 0.0011(8) 0.0043(8) 0.0065(8)
C22 0.0202(9) 0.0214(9) 0.0202(9) 0.0023(7) 0.0038(7) 0.0082(8)
C23 0.0195(9) 0.0181(9) 0.0199(9) 0.0005(7) 0.0068(7) 0.0033(7)
C24 0.0253(10) 0.0256(10) 0.0203(10) -0.0009(8) 0.0044(8) 0.0076(8)
C25 0.0210(9) 0.0253(10) 0.0215(10) 0.0031(8) 0.0038(8) 0.0082(8)
C26 0.0184(9) 0.0193(9) 0.0223(9) 0.0037(7) 0.0062(7) 0.0047(7)
C27 0.0227(10) 0.0194(9) 0.0244(10) 0.0041(8) 0.0052(8) 0.0072(8)
C28 0.0251(10) 0.0220(10) 0.0318(11) 0.0055(8) 0.0055(9) 0.0063(8)
C29 0.0290(11) 0.0245(11) 0.0353(12) 0.0080(9) -0.0017(9) 0.0062(9)
C30 0.0333(12) 0.0280(11) 0.0462(14) 0.0001(10) -0.0048(11) 0.0162(10)
C31 0.0487(15) 0.0407(14) 0.0393(14) -0.0075(11) 0.0012(11) 0.0288(12)
C32 0.0419(13) 0.0340(12) 0.0287(11) -0.0042(9) -0.0011(10) 0.0210(10)
C33 0.0230(10) 0.0161(9) 0.0311(11) 0.0016(8) 0.0009(8) 0.0056(8)
C34 0.0251(10) 0.0173(9) 0.0284(11) 0.0038(8) 0.0042(8) 0.0067(8)
C35 0.0383(13) 0.0169(10) 0.0445(14) 0.0010(9) -0.0080(11) 0.0087(9)
C36 0.0382(13) 0.0162(10) 0.0459(14) 0.0014(9) -0.0060(11) 0.0034(9)
C37 0.0244(10) 0.0181(9) 0.0236(10) 0.0016(8) 0.0041(8) 0.0020(8)
C38 0.0230(10) 0.0188(9) 0.0208(9) -0.0012(7) 0.0059(8) 0.0037(8)
C39 0.0367(13) 0.0314(12) 0.0372(13) -0.0067(10) 0.0073(10) -0.0004(10)
C40 0.0523(17) 0.0292(13) 0.0434(15) -0.0075(11) -0.0040(12) -0.0038(11)
C41 0.0357(14) 0.0360(14) 0.0491(16) 0.0116(12) -0.0141(12) -0.0089(11)
C42 0.0232(12) 0.0511(16) 0.0591(17) 0.0128(14) 0.0034(11) 0.0010(11)
C43 0.0252(11) 0.0348(12) 0.0378(13) 0.0032(10) 0.0050(10) 0.0046(9)
C44 0.0248(10) 0.0229(10) 0.0199(9) 0.0031(8) 0.0001(8) 0.0020(8)
C45 0.0255(10) 0.0271(11) 0.0264(11) 0.0028(8) 0.0060(8) 0.0035(9)
C46 0.0318(12) 0.0428(14) 0.0309(12) 0.0044(10) 0.0131(10) 0.0017(10)
C47 0.0288(12) 0.0573(17) 0.0430(14) -0.0021(12) 0.0199(11) 0.0059(11)
C48 0.0292(12) 0.0546(16) 0.0536(16) 0.0065(13) 0.0152(11) 0.0204(12)
C49 0.0275(11) 0.0363(12) 0.0371(13) 0.0082(10) 0.0084(10) 0.0128(10)
C50 0.0333(12) 0.0256(11) 0.0279(11) -0.0037(9) 0.0096(9) 0.0044(9)
C51 0.0390(13) 0.0382(13) 0.0341(12) -0.0037(10) 0.0152(10) 0.0127(11)
C52 0.0343(13) 0.0488(15) 0.0349(13) 0.0006(11) 0.0162(10) 0.0101(11)
C53 0.0336(13) 0.0409(14) 0.0540(16) -0.0064(12) 0.0185(12) 0.0001(11)
C54 0.0315(12) 0.0264(11) 0.0414(13) -0.0064(10) 0.0131(10) 0.0017(9)
C55 0.0334(14) 0.0544(17) 0.0656(19) 0.0203(15) 0.0054(13) 0.0144(13)
C56 0.0420(16) 0.086(2) 0.089(2) 0.053(2) 0.0377(17) 0.0307(17)
C57 0.0676(19) 0.0499(16) 0.0353(14) 0.0101(12) 0.0122(13) 0.0300(15)
C58 0.0342(14) 0.0390(15) 0.076(2) 0.0015(14) -0.0136(14) 0.0045(12)
C59 0.0383(16) 0.0488(17) 0.103(3) 0.0181(18) 0.0312(17) 0.0060(13)

loop_
_atom_type_symbol
_atom_type_description
_atom_type_scat_dispersion_real
_atom_type_scat_dispersion_imag
_atom_type_scat_source
C C 0.0033 0.0016 'International Tables Vol C Tables 4.2.6.8 and 6.1.1.4'
H H 0.0000 0.0000 'International Tables Vol C Tables 4.2.6.8 and 6.1.1.4'
N N 0.0061 0.0033 'International Tables Vol C Tables 4.2.6.8 and 6.1.1.4'
Ge Ge 0.1547 1.8001 'International Tables Vol C Tables 4.2.6.8 and 6.1.1.4'

loop_
_geom_angle_atom_site_label_1
_geom_angle_atom_site_label_2
_geom_angle_atom_site_label_3
_geom_angle
N4 Ge N2 179.12(7)
N4 Ge N1 90.08(7)
N2 Ge N1 90.46(7)
N4 Ge N3 89.68(7)
N2 Ge N3 89.80(7)
N1 Ge N3 178.63(7)
N4 Ge N5 91.56(7)
N2 Ge N5 89.12(7)
N1 Ge N5 90.48(7)
N3 Ge N5 88.18(7)
N4 Ge N6 89.92(7)
N2 Ge N6 89.38(7)
N1 Ge N6 91.08(7)
N3 Ge N6 90.27(7)
N5 Ge N6 177.84(6)
C4 N1 C1 107.41(16)
C4 N1 Ge 126.53(13)
C1 N1 Ge 126.00(13)
C12 N2 C15 107.85(15)
C12 N2 Ge 126.11(13)
C15 N2 Ge 125.85(13)
C23 N3 C26 107.26(15)
C23 N3 Ge 124.80(13)
C26 N3 Ge 127.78(13)
C34 N4 C37 107.75(15)
C34 N4 Ge 125.68(13)
C37 N4 Ge 126.55(13)
C45 N5 C49 118.75(18)
C45 N5 Ge 119.62(14)
C49 N5 Ge 120.83(14)
C54 N6 C50 117.77(18)
C54 N6 Ge 121.14(14)
C50 N6 Ge 121.10(14)
C55 N7 C59 116.8(3)
N1 C1 C2 108.30(17)
N1 C1 C38 123.65(18)
C2 C1 C38 126.91(19)
C3 C2 C1 107.79(18)
C3 C2 H2A 126.1
C1 C2 H2A 126.1
C2 C3 C4 107.79(18)
C2 C3 H3A 126.1
C4 C3 H3A 126.1
N1 C4 C3 108.64(17)
N1 C4 C5 123.60(18)
C3 C4 C5 126.80(19)
C12 C5 C4 122.52(18)
C12 C5 C11 118.84(18)
C4 C5 C11 118.26(18)
C11 C6 C7 120.6(2)
C11 C6 H6A 119.7
C7 C6 H6A 119.7
C8 C7 C6 120.1(2)
C8 C7 H7A 120.0
C6 C7 H7A 120.0
C9 C8 C7 119.8(2)
C9 C8 H8A 120.1
C7 C8 H8A 120.1
C8 C9 C10 120.1(2)
C8 C9 H9A 119.9
C10 C9 H9A 119.9
C9 C10 C11 120.8(2)
C9 C10 H10A 119.6
C11 C10 H10A 119.6
C6 C11 C10 118.49(19)
C6 C11 C5 119.12(19)
C10 C11 C5 122.37(19)
C5 C12 N2 124.55(17)
C5 C12 C13 126.86(18)
N2 C12 C13 107.67(17)
C14 C13 C12 108.08(18)
C14 C13 H13A 126.0
C12 C13 H13A 126.0
C13 C14 C15 108.59(18)
C13 C14 H14A 125.7
C15 C14 H14A 125.7
C16 C15 N2 124.31(17)
C16 C15 C14 128.18(18)
N2 C15 C14 107.32(17)
C15 C16 C23 121.27(17)
C15 C16 C22 121.32(17)
C23 C16 C22 117.41(17)
C18 C17 C22 120.67(19)
C18 C17 H17A 119.7
C22 C17 H17A 119.7
C19 C18 C17 120.63(19)
C19 C18 H18A 119.7
C17 C18 H18A 119.7
C20 C19 C18 119.55(19)
C20 C19 H19A 120.2
C18 C19 H19A 120.2
C19 C20 C21 120.24(19)
C19 C20 H20A 119.9
C21 C20 H20A 119.9
C20 C21 C22 121.28(19)
C20 C21 H21A 119.4
C22 C21 H21A 119.4
C17 C22 C21 117.60(18)
C17 C22 C16 124.46(18)
C21 C22 C16 117.91(17)
N3 C23 C24 108.60(17)
N3 C23 C16 124.38(17)
C24 C23 C16 126.10(18)
C25 C24 C23 107.88(18)
C25 C24 H24A 126.1
C23 C24 H24A 126.1
C24 C25 C26 107.84(17)
C24 C25 H25A 126.1
C26 C25 H25A 126.1
N3 C26 C25 108.30(16)
N3 C26 C27 122.44(17)
C25 C26 C27 128.39(18)
C34 C27 C26 121.73(18)
C34 C27 C33 116.90(17)
C26 C27 C33 121.17(18)
C29 C28 C33 120.7(2)
C29 C28 H28A 119.7
C33 C28 H28A 119.7
C30 C29 C28 120.6(2)
C30 C29 H29A 119.7
C28 C29 H29A 119.7
C29 C30 C31 119.4(2)
C29 C30 H30A 120.3
C31 C30 H30A 120.3
C32 C31 C30 120.0(2)
C32 C31 H31A 120.0
C30 C31 H31A 120.0
C31 C32 C33 121.5(2)
C31 C32 H32A 119.3
C33 C32 H32A 119.3
C28 C33 C32 117.78(19)
C28 C33 C27 124.48(19)
C32 C33 C27 117.73(19)
C27 C34 N4 125.72(18)
C27 C34 C35 126.04(19)
N4 C34 C35 107.46(18)
C36 C35 C34 108.33(19)
C36 C35 H35A 125.8
C34 C35 H35A 125.8
C35 C36 C37 108.57(19)
C35 C36 H36A 125.7
C37 C36 H36A 125.7
C38 C37 N4 124.73(18)
C38 C37 C36 127.30(19)
N4 C37 C36 107.63(18)
C37 C38 C1 121.86(18)
C37 C38 C44 119.25(17)
C1 C38 C44 118.75(18)
C44 C39 C40 120.3(2)
C44 C39 H39A 119.8
C40 C39 H39A 119.8
C41 C40 C39 121.0(3)
C41 C40 H40A 119.5
C39 C40 H40A 119.5
C40 C41 C42 119.2(2)
C40 C41 H41A 120.4
C42 C41 H41A 120.4
C41 C42 C43 120.3(3)
C41 C42 H42A 119.9
C43 C42 H42A 119.9
C42 C43 C44 121.3(2)
C42 C43 H43A 119.4
C44 C43 H43A 119.4
C43 C44 C39 117.9(2)
C43 C44 C38 118.91(19)
C39 C44 C38 123.1(2)
N5 C45 C46 122.2(2)
N5 C45 H45A 118.9
C46 C45 H45A 118.9
C47 C46 C45 118.8(2)
C47 C46 H46A 120.6
C45 C46 H46A 120.6
C46 C47 C48 119.5(2)
C46 C47 H47A 120.3
C48 C47 H47A 120.3
C49 C48 C47 118.7(2)
C49 C48 H48A 120.7
C47 C48 H48A 120.7
N5 C49 C48 122.0(2)
N5 C49 H49A 119.0
C48 C49 H49A 119.0
N6 C50 C51 122.3(2)
N6 C50 H50A 118.9
C51 C50 H50A 118.9
C52 C51 C50 119.7(2)
C52 C51 H51A 120.2
C50 C51 H51A 120.2
C51 C52 C53 118.3(2)
C51 C52 H52A 120.8
C53 C52 H52A 120.8
C52 C53 C54 119.5(2)
C52 C53 H53A 120.3
C54 C53 H53A 120.3
N6 C54 C53 122.5(2)
N6 C54 H54A 118.7
C53 C54 H54A 118.7
N7 C55 C56 122.2(3)
N7 C55 H55A 118.9
C56 C55 H55A 118.9
C57 C56 C55 120.0(3)
C57 C56 H56A 120.0
C55 C56 H56A 120.0
C58 C57 C56 118.9(3)
C58 C57 H57A 120.5
C56 C57 H57A 120.5
C57 C58 C59 118.2(3)
C57 C58 H58A 120.9
C59 C58 H58A 120.9
N7 C59 C58 123.8(3)
N7 C59 H59A 118.1
C58 C59 H59A 118.1

loop_
_geom_bond_atom_site_label_1
_geom_bond_atom_site_label_2
_geom_bond_distance
Ge N4 1.9256(17)
Ge N2 1.9328(17)
Ge N1 1.9418(17)
Ge N3 1.9464(17)
Ge N5 2.0888(17)
Ge N6 2.1216(17)
N1 C4 1.391(2)
N1 C1 1.399(2)
N2 C12 1.402(2)
N2 C15 1.406(2)
N3 C23 1.394(2)
N3 C26 1.400(2)
N4 C34 1.403(2)
N4 C37 1.404(2)
N5 C45 1.340(3)
N5 C49 1.344(3)
N6 C54 1.338(3)
N6 C50 1.342(3)
N7 C55 1.318(4)
N7 C59 1.340(4)
C1 C2 1.407(3)
C1 C38 1.421(3)
C2 C3 1.389(3)
C2 H2A 0.9500
C3 C4 1.405(3)
C3 H3A 0.9500
C4 C5 1.420(3)
C5 C12 1.386(3)
C5 C11 1.497(3)
C6 C11 1.392(3)
C6 C7 1.394(3)
C6 H6A 0.9500
C7 C8 1.382(4)
C7 H7A 0.9500
C8 C9 1.381(4)
C8 H8A 0.9500
C9 C10 1.390(3)
C9 H9A 0.9500
C10 C11 1.392(3)
C10 H10A 0.9500
C12 C13 1.435(3)
C13 C14 1.361(3)
C13 H13A 0.9500
C14 C15 1.435(3)
C14 H14A 0.9500
C15 C16 1.386(3)
C16 C23 1.427(3)
C16 C22 1.490(3)
C17 C18 1.394(3)
C17 C22 1.404(3)
C17 H17A 0.9500
C18 C19 1.385(3)
C18 H18A 0.9500
C19 C20 1.383(3)
C19 H19A 0.9500
C20 C21 1.390(3)
C20 H20A 0.9500
C21 C22 1.405(3)
C21 H21A 0.9500
C23 C24 1.404(3)
C24 C25 1.386(3)
C24 H24A 0.9500
C25 C26 1.407(3)
C25 H25A 0.9500
C26 C27 1.425(3)
C27 C34 1.389(3)
C27 C33 1.494(3)
C28 C29 1.393(3)
C28 C33 1.394(3)
C28 H28A 0.9500
C29 C30 1.380(3)
C29 H29A 0.9500
C30 C31 1.386(4)
C30 H30A 0.9500
C31 C32 1.383(3)
C31 H31A 0.9500
C32 C33 1.399(3)
C32 H32A 0.9500
C34 C35 1.435(3)
C35 C36 1.358(3)
C35 H35A 0.9500
C36 C37 1.428(3)
C36 H36A 0.9500
C37 C38 1.387(3)
C38 C44 1.497(3)
C39 C44 1.390(3)
C39 C40 1.395(3)
C39 H39A 0.9500
C40 C41 1.373(4)
C40 H40A 0.9500
C41 C42 1.374(4)
C41 H41A 0.9500
C42 C43 1.388(3)
C42 H42A 0.9500
C43 C44 1.390(3)
C43 H43A 0.9500
C45 C46 1.378(3)
C45 H45A 0.9500
C46 C47 1.373(4)
C46 H46A 0.9500
C47 C48 1.384(4)
C47 H47A 0.9500
C48 C49 1.379(3)
C48 H48A 0.9500
C49 H49A 0.9500
C50 C51 1.382(3)
C50 H50A 0.9500
C51 C52 1.369(3)
C51 H51A 0.9500
C52 C53 1.375(4)
C52 H52A 0.9500
C53 C54 1.380(3)
C53 H53A 0.9500
C54 H54A 0.9500
C55 C56 1.375(4)
C55 H55A 0.9500
C56 C57 1.358(4)
C56 H56A 0.9500
C57 C58 1.350(4)
C57 H57A 0.9500
C58 C59 1.372(5)
C58 H58A 0.9500
C59 H59A 0.9500

loop_
_geom_torsion_atom_site_label_1
_geom_torsion_atom_site_label_2
_geom_torsion_atom_site_label_3
_geom_torsion_atom_site_label_4
_geom_torsion
N4 Ge N1 C4 156.92(16)
N2 Ge N1 C4 -22.39(16)
N5 Ge N1 C4 -111.52(16)
N6 Ge N1 C4 67.00(16)
N4 Ge N1 C1 -26.04(16)
N2 Ge N1 C1 154.65(16)
N5 Ge N1 C1 65.53(16)
N6 Ge N1 C1 -115.96(16)
N1 Ge N2 C12 22.61(16)
N3 Ge N2 C12 -158.73(16)
N5 Ge N2 C12 113.09(16)
N6 Ge N2 C12 -68.46(16)
N1 Ge N2 C15 -151.65(16)
N3 Ge N2 C15 27.01(16)
N5 Ge N2 C15 -61.17(16)
N6 Ge N2 C15 117.28(16)
N4 Ge N3 C23 151.89(15)
N2 Ge N3 C23 -28.81(15)
N5 Ge N3 C23 60.31(15)
N6 Ge N3 C23 -118.19(15)
N4 Ge N3 C26 -23.07(16)
N2 Ge N3 C26 156.23(16)
N5 Ge N3 C26 -114.64(16)
N6 Ge N3 C26 66.85(16)
N1 Ge N4 C34 -156.37(17)
N3 Ge N4 C34 24.97(17)
N5 Ge N4 C34 113.14(17)
N6 Ge N4 C34 -65.30(17)
N1 Ge N4 C37 22.11(17)
N3 Ge N4 C37 -156.55(16)
N5 Ge N4 C37 -68.38(17)
N6 Ge N4 C37 113.19(17)
N4 Ge N5 C45 -44.42(16)
N2 Ge N5 C45 135.03(16)
N1 Ge N5 C45 -134.52(16)
N3 Ge N5 C45 45.20(16)
N4 Ge N5 C49 145.92(17)
N2 Ge N5 C49 -34.62(17)
N1 Ge N5 C49 55.83(17)
N3 Ge N5 C49 -124.45(17)
N4 Ge N6 C54 150.90(17)
N2 Ge N6 C54 -28.58(17)
N1 Ge N6 C54 -119.02(17)
N3 Ge N6 C54 61.22(17)
N4 Ge N6 C50 -28.92(16)
N2 Ge N6 C50 151.61(16)
N1 Ge N6 C50 61.16(16)
N3 Ge N6 C50 -118.60(16)
C4 N1 C1 C2 0.7(2)
Ge N1 C1 C2 -176.81(13)
C4 N1 C1 C38 -167.86(18)
Ge N1 C1 C38 14.6(3)
N1 C1 C2 C3 -2.2(2)
C38 C1 C2 C3 165.9(2)
C1 C2 C3 C4 2.8(2)
C1 N1 C4 C3 1.0(2)
Ge N1 C4 C3 178.53(13)
C1 N1 C4 C5 -168.44(18)
Ge N1 C4 C5 9.1(3)
C2 C3 C4 N1 -2.4(2)
C2 C3 C4 C5 166.6(2)
N1 C4 C5 C12 13.5(3)
C3 C4 C5 C12 -154.1(2)
N1 C4 C5 C11 -173.70(18)
C3 C4 C5 C11 18.8(3)
C11 C6 C7 C8 1.3(3)
C6 C7 C8 C9 0.3(4)
C7 C8 C9 C10 -1.2(4)
C8 C9 C10 C11 0.6(4)
C7 C6 C11 C10 -1.9(3)
C7 C6 C11 C5 176.2(2)
C9 C10 C11 C6 1.0(3)
C9 C10 C11 C5 -177.1(2)
C12 C5 C11 C6 -104.3(2)
C4 C5 C11 C6 82.6(2)
C12 C5 C11 C10 73.8(3)
C4 C5 C11 C10 -99.3(2)
C4 C5 C12 N2 -13.2(3)
C11 C5 C12 N2 173.99(18)
C4 C5 C12 C13 154.4(2)
C11 C5 C12 C13 -18.4(3)
C15 N2 C12 C5 165.52(19)
Ge N2 C12 C5 -9.6(3)
C15 N2 C12 C13 -4.1(2)
Ge N2 C12 C13 -179.24(14)
C5 C12 C13 C14 -162.4(2)
N2 C12 C13 C14 7.0(2)
C12 C13 C14 C15 -7.0(3)
C12 N2 C15 C16 175.30(19)
Ge N2 C15 C16 -9.6(3)
C12 N2 C15 C14 0.0(2)
Ge N2 C15 C14 175.08(14)
C13 C14 C15 C16 -170.7(2)
C13 C14 C15 N2 4.4(2)
N2 C15 C16 C23 -17.0(3)
C14 C15 C16 C23 157.4(2)
N2 C15 C16 C22 163.79(18)
C14 C15 C16 C22 -21.9(3)
C22 C17 C18 C19 -1.6(3)
C17 C18 C19 C20 0.2(3)
C18 C19 C20 C21 0.2(3)
C19 C20 C21 C22 0.6(3)
C18 C17 C22 C21 2.4(3)
C18 C17 C22 C16 -175.76(18)
C20 C21 C22 C17 -1.9(3)
C20 C21 C22 C16 176.33(18)
C15 C16 C22 C17 56.7(3)
C23 C16 C22 C17 -122.6(2)
C15 C16 C22 C21 -121.5(2)
C23 C16 C22 C21 59.3(2)
C26 N3 C23 C24 -0.6(2)
Ge N3 C23 C24 -176.46(13)
C26 N3 C23 C16 -170.22(18)
Ge N3 C23 C16 14.0(3)
C15 C16 C23 N3 14.6(3)
C22 C16 C23 N3 -166.12(17)
C15 C16 C23 C24 -153.2(2)
C22 C16 C23 C24 26.1(3)
N3 C23 C24 C25 -1.5(2)
C16 C23 C24 C25 167.82(19)
C23 C24 C25 C26 3.1(2)
C23 N3 C26 C25 2.5(2)
Ge N3 C26 C25 178.21(13)
C23 N3 C26 C27 -167.60(18)
Ge N3 C26 C27 8.1(3)
C24 C25 C26 N3 -3.5(2)
C24 C25 C26 C27 165.9(2)
N3 C26 C27 C34 14.3(3)
C25 C26 C27 C34 -153.7(2)
N3 C26 C27 C33 -171.11(18)
C25 C26 C27 C33 20.9(3)
C33 C28 C29 C30 1.2(3)
C28 C29 C30 C31 -1.3(4)
C29 C30 C31 C32 0.5(4)
C30 C31 C32 C33 0.4(4)
C29 C28 C33 C32 -0.3(3)
C29 C28 C33 C27 -179.15(19)
C31 C32 C33 C28 -0.5(3)
C31 C32 C33 C27 178.4(2)
C34 C27 C33 C28 121.1(2)
C26 C27 C33 C28 -53.7(3)
C34 C27 C33 C32 -57.8(3)
C26 C27 C33 C32 127.4(2)
C26 C27 C34 N4 -11.9(3)
C33 C27 C34 N4 173.24(19)
C26 C27 C34 C35 156.6(2)
C33 C27 C34 C35 -18.2(3)
C37 N4 C34 C27 168.3(2)
Ge N4 C34 C27 -12.9(3)
C37 N4 C34 C35 -2.0(2)
Ge N4 C34 C35 176.74(15)
C27 C34 C35 C36 -165.7(2)
N4 C34 C35 C36 4.6(3)
C34 C35 C36 C37 -5.3(3)
C34 N4 C37 C38 172.5(2)
Ge N4 C37 C38 -6.2(3)
C34 N4 C37 C36 -1.2(2)
Ge N4 C37 C36 -179.91(15)
C35 C36 C37 C38 -169.4(2)
C35 C36 C37 N4 4.1(3)
N4 C37 C38 C1 -15.4(3)
C36 C37 C38 C1 157.0(2)
N4 C37 C38 C44 169.04(18)
C36 C37 C38 C44 -18.5(3)
N1 C1 C38 C37 11.0(3)
C2 C1 C38 C37 -155.4(2)
N1 C1 C38 C44 -173.49(18)
C2 C1 C38 C44 20.1(3)
C44 C39 C40 C41 0.4(4)
C39 C40 C41 C42 -0.9(4)
C40 C41 C42 C43 0.1(4)
C41 C42 C43 C44 1.3(4)
C42 C43 C44 C39 -1.8(3)
C42 C43 C44 C38 174.8(2)
C40 C39 C44 C43 0.9(3)
C40 C39 C44 C38 -175.5(2)
C37 C38 C44 C43 -111.3(2)
C1 C38 C44 C43 73.1(3)
C37 C38 C44 C39 65.1(3)
C1 C38 C44 C39 -110.5(2)
C49 N5 C45 C46 2.6(3)
Ge N5 C45 C46 -167.29(17)
N5 C45 C46 C47 -0.4(4)
C45 C46 C47 C48 -1.9(4)
C46 C47 C48 C49 2.0(4)
C45 N5 C49 C48 -2.4(3)
Ge N5 C49 C48 167.33(19)
C47 C48 C49 N5 0.1(4)
C54 N6 C50 C51 -0.7(3)
Ge N6 C50 C51 179.11(17)
N6 C50 C51 C52 0.2(4)
C50 C51 C52 C53 0.2(4)
C51 C52 C53 C54 -0.2(4)
C50 N6 C54 C53 0.8(4)
Ge N6 C54 C53 -179.0(2)
C52 C53 C54 N6 -0.4(4)
C59 N7 C55 C56 3.7(5)
N7 C55 C56 C57 -1.8(6)
C55 C56 C57 C58 -0.5(5)
C56 C57 C58 C59 0.7(5)
C55 N7 C59 C58 -3.4(5)
C57 C58 C59 N7 1.3(5)
